data_7218525
loop_
_publ_author_name
'Yan, Cheng'
'Fan, Yan-Zhong'
'Chen, Ling'
'Pan, Mei'
'Zhang, Lu-Yin'
'Jiang, Ji-Jun'
'Su, Cheng-Yong'

_publ_section_title
;
 Time controlled structural/packing transformation and tunable
 luminescence of Cd(ii)-chloride-triBZ-ntb coordination assemblies: an
 experimental and theoretical exploration
;
_journal_issue 3
_journal_name_full CrystEngComm
_journal_page_first 546
_journal_paper_doi 10.1039/C4CE01909A
_journal_volume 17
_journal_year 2015
_chemical_formula_moiety 'C48 H36 Cd Cl2 N10, O'
_chemical_formula_sum 'C48 H36 Cd Cl2 N10 O'
_chemical_formula_weight 952.17
_space_group_crystal_system monoclinic
_space_group_IT_number 15
_space_group_name_Hall '-C 2yc'
_space_group_name_H-M_alt 'C 1 2/c 1'
_symmetry_space_group_name_Hall '-C 2yc'
_symmetry_space_group_name_H-M 'C 1 2/c 1'
_atom_sites_solution_hydrogens geom
_atom_sites_solution_primary iterative
_audit_creation_date 2014-06-23
_audit_creation_method
;
Olex2 1.2
(compiled 2014.06.18 svn.r2945 for OlexSys, GUI svn.r4846)
;
_cell_angle_alpha 90
_cell_angle_beta 123.3100(10)
_cell_angle_gamma 90
_cell_formula_units_Z 8
_cell_length_a 33.9556(12)
_cell_length_b 12.5610(5)
_cell_length_c 25.2278(8)
_cell_measurement_temperature 150
_cell_volume 8992.3(6)
_computing_molecular_graphics 'Olex2 (Dolomanov et al., 2009)'
_computing_publication_material 'Olex2 (Dolomanov et al., 2009)'
_computing_structure_refinement 'ShelXL (Sheldrick, 2008)'
_computing_structure_solution 'olex2.solve (Bourhis et al., 2013)'
_diffrn_ambient_temperature 150
_diffrn_detector 'Image Plate'
_diffrn_detector_type 'Rigaku IP'
_diffrn_measured_fraction_theta_full 0.991
_diffrn_measured_fraction_theta_max 0.989
_diffrn_measurement_device 'four-circle diffractometer'
_diffrn_measurement_device_type 'Rigaku R-AXIS Spider'
_diffrn_measurement_method 'phi and omega scans'
_diffrn_radiation_monochromator graphite
_diffrn_radiation_probe x-ray
_diffrn_radiation_type MoK\a
_diffrn_radiation_wavelength 0.71073
_diffrn_reflns_av_R_equivalents 0.0347
_diffrn_reflns_av_unetI/netI 0.0339
_diffrn_reflns_Laue_measured_fraction_full 0.991
_diffrn_reflns_Laue_measured_fraction_max 0.989
_diffrn_reflns_limit_h_max 43
_diffrn_reflns_limit_h_min -43
_diffrn_reflns_limit_k_max 16
_diffrn_reflns_limit_k_min -16
_diffrn_reflns_limit_l_max 29
_diffrn_reflns_limit_l_min -32
_diffrn_reflns_number 36157
_diffrn_reflns_point_group_measured_fraction_full 0.991
_diffrn_reflns_point_group_measured_fraction_max 0.989
_diffrn_reflns_theta_full 25.242
_diffrn_reflns_theta_max 27.422
_diffrn_reflns_theta_min 3.043
_diffrn_source 'sealed X-ray tube'
_diffrn_source_current n/a
_diffrn_source_target Mo
_diffrn_source_voltage n/a
_exptl_absorpt_coefficient_mu 0.653
_exptl_absorpt_correction_T_max 1.000000
_exptl_absorpt_correction_T_min 0.393480
_exptl_absorpt_correction_type multi-scan
_exptl_crystal_colour 'clear light colourless'
_exptl_crystal_colour_lustre clear
_exptl_crystal_colour_modifier light
_exptl_crystal_colour_primary colourless
_exptl_crystal_density_diffrn 1.407
_exptl_crystal_description block
_exptl_crystal_F_000 3872
_exptl_crystal_size_max 0.1
_exptl_crystal_size_mid 0.1
_exptl_crystal_size_min 0.1
_refine_diff_density_max 0.916
_refine_diff_density_min -0.580
_refine_diff_density_rms 0.134
_refine_ls_extinction_method none
_refine_ls_goodness_of_fit_ref 1.052
_refine_ls_hydrogen_treatment constr
_refine_ls_matrix_type full
_refine_ls_number_parameters 554
_refine_ls_number_reflns 10152
_refine_ls_number_restraints 0
_refine_ls_restrained_S_all 1.052
_refine_ls_R_factor_all 0.0542
_refine_ls_R_factor_gt 0.0379
_refine_ls_shift/su_max 0.003
_refine_ls_shift/su_mean 0.000
_refine_ls_structure_factor_coef Fsqd
_refine_ls_weighting_details
;
 w=1/[\s^2^(Fo^2^)+(0.0808P)^2^]
 where P=(Fo^2^+2Fc^2^)/3
;
_refine_ls_weighting_scheme calc
_refine_ls_wR_factor_gt 0.1178
_refine_ls_wR_factor_ref 0.1293
_reflns_Friedel_coverage 0.000
_reflns_number_gt 7559
_reflns_number_total 10152
_reflns_threshold_expression 'I > 2\s(I)'
_cod_data_source_file c4ce01909a2.cif
_cod_data_source_block Cd10
_cod_depositor_comments 'Adding full bibliography for 7218524--7218526.cif.'
_cod_database_code 7218525
_shelxl_version_number 2013-2
_shelx_space_group_comment
;
The symmetry employed for this shelxl refinement is uniquely defined
by the following loop, which should always be used as a source of
symmetry information in preference to the above space-group names.
They are only intended as comments.
;
_olex2_refinement_description
;
1. Fixed Uiso
 At 1.2 times of:
  All C(H) groups, All C(H,H) groups
2.a Secondary CH2 refined with riding coordinates:
 C8(H8A,H8B), C16(H16A,H16B), C24(H24A,H24B), C32(H32A,H32B), C38(H38A,H38B),
 C48(H48A,H48B)
2.b Aromatic/amide H refined with riding coordinates:
 C3(H3), C4(H4), C6(H6), C7(H7), C10(H10), C11(H11), C12(H12), C13(H13),
 C19(H19), C20(H20), C22(H22), C23(H23), C26(H26), C27(H27), C28(H28), C29(H29),
  C35(H35), C36(H36), C39(H39), C40(H40), C42(H42), C43(H43), C44(H44), C45(H45)
;
_olex2_submission_special_instructions 'No special instructions were received'

loop_
_space_group_symop_operation_xyz
'x, y, z'
'-x, y, -z+1/2'
'x+1/2, y+1/2, z'
'-x+1/2, y+1/2, -z+1/2'
'-x, -y, -z'
'x, -y, z-1/2'
'-x+1/2, -y+1/2, -z'
'x+1/2, -y+1/2, z-1/2'

loop_
_atom_site_label
_atom_site_type_symbol
_atom_site_fract_x
_atom_site_fract_y
_atom_site_fract_z
_atom_site_U_iso_or_equiv
_atom_site_adp_type
_atom_site_occupancy
_atom_site_site_symmetry_order
_atom_site_calc_flag
_atom_site_refinement_flags_posn
C1 C 0.99246(13) 0.5980(4) 1.0903(2) 0.1015(16) Uani 1 1 d .
C2 C 0.96356(11) 0.5426(4) 1.03069(17) 0.0781(11) Uani 1 1 d .
C3 C 0.96508(13) 0.4341(4) 1.02909(16) 0.0822(11) Uani 1 1 d .
H3 H 0.9845 0.3953 1.0673 0.099 Uiso 1 1 calc R
C4 C 0.93840(12) 0.3802(3) 0.97180(14) 0.0732(9) Uani 1 1 d .
H4 H 0.9399 0.3048 0.9710 0.088 Uiso 1 1 calc R
C5 C 0.90956(9) 0.4360(3) 0.91569(14) 0.0571(7) Uani 1 1 d .
C6 C 0.90778(12) 0.5453(3) 0.91755(17) 0.0759(10) Uani 1 1 d .
H6 H 0.8882 0.5841 0.8795 0.091 Uiso 1 1 calc R
C7 C 0.93472(14) 0.5994(4) 0.9753(2) 0.0877(12) Uani 1 1 d .
H7 H 0.9332 0.6748 0.9765 0.105 Uiso 1 1 calc R
C8 C 0.88227(10) 0.3777(3) 0.85334(13) 0.0572(7) Uani 1 1 d .
H8A H 0.8621 0.4292 0.8193 0.069 Uiso 1 1 calc R
H8B H 0.9047 0.3472 0.8440 0.069 Uiso 1 1 calc R
C9 C 0.86582(10) 0.1871(2) 0.86895(13) 0.0532(7) Uani 1 1 d .
C10 C 0.90846(11) 0.1324(3) 0.89182(15) 0.0695(9) Uani 1 1 d .
H10 H 0.9357 0.1677 0.8990 0.083 Uiso 1 1 calc R
C11 C 0.90866(14) 0.0261(4) 0.90320(18) 0.0816(11) Uani 1 1 d .
H11 H 0.9370 -0.0129 0.9190 0.098 Uiso 1 1 calc R
C12 C 0.86892(14) -0.0279(3) 0.89255(17) 0.0760(10) Uani 1 1 d .
H12 H 0.8706 -0.1023 0.9002 0.091 Uiso 1 1 calc R
C13 C 0.82714(12) 0.0257(3) 0.87094(14) 0.0625(8) Uani 1 1 d .
H13 H 0.8001 -0.0103 0.8641 0.075 Uiso 1 1 calc R
C14 C 0.82623(10) 0.1351(2) 0.85958(12) 0.0499(6) Uani 1 1 d .
C15 C 0.80669(9) 0.2997(2) 0.83404(12) 0.0457(6) Uani 1 1 d .
C16 C 0.77826(9) 0.4000(2) 0.80983(13) 0.0494(6) Uani 1 1 d .
H16A H 0.7988 0.4626 0.8309 0.059 Uiso 1 1 calc R
H16B H 0.7637 0.4065 0.7635 0.059 Uiso 1 1 calc R
C17 C 0.64201(16) 0.8548(3) 0.9574(3) 0.0957(14) Uani 1 1 d .
C18 C 0.67129(12) 0.7609(3) 0.97128(19) 0.0679(9) Uani 1 1 d .
C19 C 0.68811(14) 0.7016(3) 1.0264(2) 0.0704(10) Uani 1 1 d .
H19 H 0.6809 0.7222 1.0564 0.084 Uiso 1 1 calc R
C20 C 0.71504(11) 0.6138(2) 1.03681(15) 0.0593(7) Uani 1 1 d .
H20 H 0.7265 0.5732 1.0743 0.071 Uiso 1 1 calc R
C21 C 0.72606(9) 0.5823(2) 0.99315(12) 0.0464(6) Uani 1 1 d .
C22 C 0.70998(10) 0.6443(2) 0.93957(13) 0.0539(7) Uani 1 1 d .
H22 H 0.7179 0.6251 0.9101 0.065 Uiso 1 1 calc R
C23 C 0.68269(11) 0.7336(3) 0.92831(16) 0.0610(7) Uani 1 1 d .
H23 H 0.6719 0.7756 0.8915 0.073 Uiso 1 1 calc R
C24 C 0.75573(9) 0.4857(2) 1.00555(12) 0.0494(6) Uani 1 1 d .
H24A H 0.7828 0.5056 1.0030 0.059 Uiso 1 1 calc R
H24B H 0.7683 0.4601 1.0492 0.059 Uiso 1 1 calc R
C25 C 0.69736(9) 0.3334(2) 0.96228(12) 0.0442(5) Uani 1 1 d .
C26 C 0.67890(11) 0.3357(3) 1.00001(14) 0.0553(7) Uani 1 1 d .
H26 H 0.6893 0.3858 1.0334 0.066 Uiso 1 1 calc R
C27 C 0.64439(12) 0.2605(3) 0.98586(16) 0.0626(8) Uani 1 1 d .
H27 H 0.6306 0.2596 1.0100 0.075 Uiso 1 1 calc R
C28 C 0.62939(12) 0.1865(2) 0.93722(17) 0.0624(8) Uani 1 1 d .
H28 H 0.6055 0.1371 0.9289 0.075 Uiso 1 1 calc R
C29 C 0.64826(12) 0.1827(2) 0.90064(16) 0.0587(7) Uani 1 1 d .
H29 H 0.6383 0.1310 0.8682 0.070 Uiso 1 1 calc R
C30 C 0.68263(9) 0.2583(2) 0.91358(12) 0.0461(6) Uani 1 1 d .
C31 C 0.73306(9) 0.3609(2) 0.91242(12) 0.0445(6) Uani 1 1 d .
C32 C 0.76340(9) 0.4112(2) 0.89270(12) 0.0475(6) Uani 1 1 d .
H32A H 0.7669 0.4883 0.9024 0.057 Uiso 1 1 calc R
H32B H 0.7951 0.3785 0.9166 0.057 Uiso 1 1 calc R
C33 C 0.54822(14) 0.6294(4) 0.9256(2) 0.0880(12) Uani 1 1 d .
C34 C 0.56451(11) 0.6160(3) 0.88312(15) 0.0667(8) Uani 1 1 d .
C35 C 0.55352(12) 0.6922(3) 0.83815(17) 0.0707(9) Uani 1 1 d .
H35 H 0.5363 0.7537 0.8356 0.085 Uiso 1 1 calc R
C36 C 0.56771(11) 0.6789(3) 0.79616(16) 0.0647(8) Uani 1 1 d .
H36 H 0.5600 0.7314 0.7648 0.078 Uiso 1 1 calc R
C37 C 0.59293(9) 0.5899(2) 0.79995(13) 0.0541(6) Uani 1 1 d .
C38 C 0.60803(12) 0.5795(3) 0.75368(16) 0.0651(8) Uani 1 1 d .
H38A H 0.5839 0.6126 0.7128 0.078 Uiso 1 1 calc R
H38B H 0.6380 0.6183 0.7705 0.078 Uiso 1 1 calc R
C39 C 0.60441(11) 0.5152(3) 0.84643(16) 0.0618(7) Uani 1 1 d .
H39 H 0.6222 0.4542 0.8497 0.074 Uiso 1 1 calc R
C40 C 0.59063(12) 0.5277(3) 0.88802(15) 0.0659(8) Uani 1 1 d .
H40 H 0.5990 0.4759 0.9200 0.079 Uiso 1 1 calc R
C41 C 0.57850(11) 0.3926(3) 0.71870(15) 0.0655(8) Uani 1 1 d .
C42 C 0.53066(12) 0.4000(4) 0.69753(19) 0.0865(12) Uani 1 1 d .
H42 H 0.5164 0.4665 0.6952 0.104 Uiso 1 1 calc R
C43 C 0.50565(14) 0.3072(4) 0.6804(2) 0.1013(16) Uani 1 1 d .
H43 H 0.4731 0.3094 0.6649 0.122 Uiso 1 1 calc R
C44 C 0.52674(15) 0.2093(4) 0.6851(2) 0.1002(16) Uani 1 1 d .
H44 H 0.5085 0.1461 0.6744 0.120 Uiso 1 1 calc R
C45 C 0.57395(13) 0.2019(3) 0.70532(19) 0.0796(11) Uani 1 1 d .
H45 H 0.5880 0.1352 0.7076 0.096 Uiso 1 1 calc R
C46 C 0.59960(11) 0.2949(3) 0.72184(15) 0.0615(8) Uani 1 1 d .
C47 C 0.65469(9) 0.4144(2) 0.75908(12) 0.0507(6) Uani 1 1 d .
C48 C 0.70187(9) 0.4679(3) 0.78543(13) 0.0543(7) Uani 1 1 d .
H48A H 0.7035 0.4953 0.7499 0.065 Uiso 1 1 calc R
H48B H 0.7046 0.5294 0.8118 0.065 Uiso 1 1 calc R
N1 N 1.01592(12) 0.6401(4) 1.13841(19) 0.1259(16) Uani 1 1 d .
N2 N 0.85271(8) 0.29232(19) 0.85238(11) 0.0499(6) Uani 1 1 d .
N3 N 0.78976(8) 0.20828(17) 0.83814(11) 0.0471(5) Uani 1 1 d .
N4 N 0.61934(18) 0.9288(3) 0.9462(3) 0.153(2) Uani 1 1 d .
N5 N 0.72946(7) 0.39851(17) 0.96040(9) 0.0439(5) Uani 1 1 d .
N6 N 0.70703(8) 0.27663(18) 0.88415(11) 0.0487(5) Uani 1 1 d .
N7 N 0.53574(17) 0.6381(4) 0.9585(2) 0.1191(14) Uani 1 1 d .
N8 N 0.61428(8) 0.4682(2) 0.74300(12) 0.0593(6) Uani 1 1 d .
N9 N 0.64691(8) 0.3127(2) 0.74633(11) 0.0552(6) Uani 1 1 d .
N10 N 0.74142(7) 0.39523(17) 0.82374(9) 0.0438(5) Uani 1 1 d .
Cl1 Cl 0.69153(3) 0.01724(6) 0.80754(4) 0.0673(2) Uani 1 1 d .
Cl2 Cl 0.70381(3) 0.19337(6) 0.68303(4) 0.0656(2) Uani 1 1 d .
Cd1 Cd 0.70961(2) 0.20158(2) 0.79158(2) 0.04698(9) Uani 1 1 d .
O1 O 0.69907(9) 0.7486(2) 0.80266(12) 0.0810(6) Uiso 1 1 d .

loop_
_atom_site_aniso_label
_atom_site_aniso_U_11
_atom_site_aniso_U_22
_atom_site_aniso_U_33
_atom_site_aniso_U_23
_atom_site_aniso_U_13
_atom_site_aniso_U_12
C1 0.0522(19) 0.176(5) 0.082(3) -0.045(3) 0.041(2) -0.009(3)
C2 0.0469(17) 0.131(4) 0.063(2) -0.031(2) 0.0343(17) -0.013(2)
C3 0.064(2) 0.126(4) 0.0538(18) -0.003(2) 0.0311(17) -0.015(2)
C4 0.0628(19) 0.100(3) 0.0495(16) 0.0006(17) 0.0261(16) -0.0151(19)
C5 0.0387(14) 0.085(2) 0.0511(15) 0.0000(15) 0.0267(13) -0.0072(14)
C6 0.0526(18) 0.102(3) 0.067(2) -0.005(2) 0.0288(17) 0.0053(19)
C7 0.068(2) 0.100(3) 0.088(3) -0.027(2) 0.038(2) 0.001(2)
C8 0.0445(14) 0.085(2) 0.0482(14) -0.0019(14) 0.0293(13) -0.0098(14)
C9 0.0482(15) 0.074(2) 0.0426(13) -0.0008(13) 0.0280(13) 0.0047(14)
C10 0.0534(18) 0.099(3) 0.0628(18) 0.0071(18) 0.0359(16) 0.0169(18)
C11 0.074(2) 0.105(3) 0.074(2) 0.019(2) 0.046(2) 0.035(2)
C12 0.095(3) 0.073(2) 0.072(2) 0.0153(17) 0.054(2) 0.029(2)
C13 0.072(2) 0.070(2) 0.0541(16) -0.0001(14) 0.0400(17) 0.0049(16)
C14 0.0501(15) 0.0639(18) 0.0403(12) -0.0019(12) 0.0278(12) 0.0057(13)
C15 0.0394(13) 0.0635(17) 0.0382(12) -0.0049(11) 0.0240(11) -0.0028(12)
C16 0.0481(14) 0.0583(17) 0.0513(14) -0.0003(12) 0.0334(13) -0.0016(13)
C17 0.090(3) 0.054(2) 0.181(5) -0.007(2) 0.098(3) -0.008(2)
C18 0.0616(19) 0.0489(17) 0.110(3) -0.0185(18) 0.058(2) -0.0148(15)
C19 0.084(2) 0.062(2) 0.098(3) -0.0227(17) 0.071(2) -0.0162(17)
C20 0.0735(19) 0.0595(18) 0.0590(16) -0.0109(14) 0.0454(16) -0.0122(15)
C21 0.0463(14) 0.0496(15) 0.0460(13) -0.0114(11) 0.0270(12) -0.0126(12)
C22 0.0568(16) 0.0567(17) 0.0506(15) -0.0097(13) 0.0310(14) -0.0063(14)
C23 0.0582(18) 0.0498(17) 0.0695(19) -0.0030(14) 0.0316(16) -0.0051(14)
C24 0.0465(14) 0.0558(16) 0.0396(13) -0.0085(12) 0.0196(12) -0.0067(13)
C25 0.0460(14) 0.0469(14) 0.0411(12) 0.0037(11) 0.0248(12) 0.0029(11)
C26 0.0625(18) 0.0608(17) 0.0521(15) 0.0009(13) 0.0374(15) -0.0011(15)
C27 0.0678(19) 0.069(2) 0.0681(19) 0.0082(16) 0.0484(17) -0.0003(16)
C28 0.0582(18) 0.0587(19) 0.078(2) 0.0062(15) 0.0423(17) -0.0061(14)
C29 0.0603(18) 0.0526(18) 0.0649(18) -0.0016(13) 0.0356(16) -0.0049(14)
C30 0.0481(14) 0.0485(15) 0.0462(13) 0.0030(12) 0.0288(12) 0.0016(12)
C31 0.0447(13) 0.0487(15) 0.0419(12) -0.0015(11) 0.0249(12) 0.0010(12)
C32 0.0480(14) 0.0547(16) 0.0441(13) -0.0034(11) 0.0280(12) -0.0029(12)
C33 0.081(3) 0.112(3) 0.081(2) -0.008(2) 0.051(2) -0.001(2)
C34 0.0555(17) 0.084(2) 0.0586(17) -0.0105(17) 0.0300(15) -0.0086(17)
C35 0.0578(19) 0.080(2) 0.069(2) -0.0109(17) 0.0310(18) 0.0104(16)
C36 0.0563(18) 0.068(2) 0.0651(19) 0.0012(15) 0.0304(16) 0.0134(15)
C37 0.0404(14) 0.0582(17) 0.0560(15) -0.0026(13) 0.0215(13) 0.0045(13)
C38 0.0638(19) 0.066(2) 0.0730(19) 0.0092(16) 0.0421(17) 0.0191(16)
C39 0.0511(16) 0.0621(19) 0.0653(19) 0.0013(15) 0.0276(15) 0.0068(14)
C40 0.0607(19) 0.071(2) 0.0614(18) 0.0037(16) 0.0305(16) -0.0046(16)
C41 0.0466(16) 0.087(2) 0.0552(16) -0.0083(16) 0.0233(14) 0.0092(17)
C42 0.0472(18) 0.105(3) 0.090(3) -0.020(2) 0.0264(19) 0.008(2)
C43 0.047(2) 0.137(4) 0.103(3) -0.040(3) 0.030(2) -0.008(2)
C44 0.062(2) 0.130(4) 0.098(3) -0.056(3) 0.037(2) -0.029(2)
C45 0.058(2) 0.093(3) 0.079(2) -0.037(2) 0.0316(19) -0.0115(18)
C46 0.0480(16) 0.080(2) 0.0519(16) -0.0184(15) 0.0246(14) -0.0022(15)
C47 0.0450(14) 0.0624(18) 0.0454(13) 0.0019(13) 0.0253(12) 0.0104(13)
C48 0.0498(15) 0.0623(19) 0.0543(16) 0.0056(13) 0.0309(14) 0.0044(13)
N1 0.065(2) 0.212(5) 0.095(3) -0.071(3) 0.041(2) -0.010(3)
N2 0.0388(11) 0.0707(16) 0.0431(11) 0.0005(10) 0.0243(10) -0.0009(10)
N3 0.0444(12) 0.0560(14) 0.0451(11) -0.0019(10) 0.0271(11) 0.0006(10)
N4 0.161(4) 0.064(2) 0.321(7) 0.021(3) 0.188(5) 0.019(3)
N5 0.0486(12) 0.0473(12) 0.0399(10) -0.0040(9) 0.0270(10) -0.0030(10)
N6 0.0521(13) 0.0522(13) 0.0477(12) -0.0076(10) 0.0312(11) -0.0080(10)
N7 0.132(3) 0.153(4) 0.110(3) -0.002(3) 0.091(3) 0.009(3)
N8 0.0473(13) 0.0685(17) 0.0601(14) -0.0023(12) 0.0282(12) 0.0096(12)
N9 0.0453(13) 0.0686(17) 0.0500(13) -0.0077(11) 0.0251(11) 0.0050(11)
N10 0.0402(11) 0.0553(13) 0.0404(10) 0.0016(9) 0.0251(10) 0.0023(10)
Cl1 0.0817(5) 0.0535(4) 0.0690(5) -0.0062(3) 0.0428(4) -0.0105(4)
Cl2 0.0723(5) 0.0776(6) 0.0536(4) -0.0054(3) 0.0388(4) -0.0044(4)
Cd1 0.04256(13) 0.04944(14) 0.05042(13) -0.00650(8) 0.02647(11) -0.00252(8)

loop_
_atom_type_symbol
_atom_type_description
_atom_type_scat_dispersion_real
_atom_type_scat_dispersion_imag
_atom_type_scat_source
C C 0.0033 0.0016 'International Tables Vol C Tables 4.2.6.8 and 6.1.1.4'
H H 0.0000 0.0000 'International Tables Vol C Tables 4.2.6.8 and 6.1.1.4'
Cd Cd -0.8075 1.2024 'International Tables Vol C Tables 4.2.6.8 and 6.1.1.4'
Cl Cl 0.1484 0.1585 'International Tables Vol C Tables 4.2.6.8 and 6.1.1.4'
N N 0.0061 0.0033 'International Tables Vol C Tables 4.2.6.8 and 6.1.1.4'
O O 0.0106 0.0060 'International Tables Vol C Tables 4.2.6.8 and 6.1.1.4'

loop_
_geom_angle_atom_site_label_1
_geom_angle_atom_site_label_2
_geom_angle_atom_site_label_3
_geom_angle
N1 C1 C2 178.5(7)
C3 C2 C1 119.7(4)
C3 C2 C7 120.1(3)
C7 C2 C1 120.1(5)
C2 C3 C4 120.2(4)
C3 C4 C5 120.4(4)
C4 C5 C8 120.3(3)
C6 C5 C4 119.2(3)
C6 C5 C8 120.5(3)
C5 C6 C7 120.3(4)
C2 C7 C6 119.7(4)
N2 C8 C5 113.4(2)
C14 C9 C10 121.3(3)
N2 C9 C10 132.6(3)
N2 C9 C14 106.0(2)
C11 C10 C9 116.7(3)
C10 C11 C12 122.8(3)
C13 C12 C11 120.8(3)
C12 C13 C14 117.4(3)
C9 C14 C13 120.9(3)
N3 C14 C9 109.0(3)
N3 C14 C13 130.0(3)
N2 C15 C16 123.8(2)
N3 C15 C16 123.7(2)
N3 C15 N2 112.4(2)
N10 C16 C15 108.1(2)
N4 C17 C18 179.3(5)
C19 C18 C17 121.6(3)
C23 C18 C17 117.4(4)
C23 C18 C19 120.9(3)
C20 C19 C18 119.2(3)
C19 C20 C21 121.2(3)
C20 C21 C24 120.3(3)
C22 C21 C20 118.4(3)
C22 C21 C24 121.3(2)
C23 C22 C21 121.1(3)
C18 C23 C22 119.1(3)
N5 C24 C21 112.9(2)
C26 C25 C30 122.2(3)
N5 C25 C26 131.8(3)
N5 C25 C30 106.0(2)
C27 C26 C25 116.1(3)
C26 C27 C28 121.9(3)
C29 C28 C27 122.1(3)
C28 C29 C30 117.0(3)
C29 C30 C25 120.7(2)
C29 C30 N6 130.4(3)
N6 C30 C25 108.8(2)
N5 C31 C32 123.9(2)
N6 C31 C32 122.5(2)
N6 C31 N5 113.6(2)
N10 C32 C31 109.6(2)
N7 C33 C34 178.9(5)
C35 C34 C33 119.1(3)
C35 C34 C40 120.3(3)
C40 C34 C33 120.6(3)
C34 C35 C36 119.7(3)
C37 C36 C35 120.3(3)
C36 C37 C38 118.4(3)
C36 C37 C39 119.0(3)
C39 C37 C38 122.6(3)
N8 C38 C37 111.6(3)
C40 C39 C37 121.1(3)
C39 C40 C34 119.6(3)
C46 C41 C42 121.8(4)
N8 C41 C42 132.0(3)
N8 C41 C46 106.1(3)
C43 C42 C41 116.8(4)
C42 C43 C44 121.7(4)
C45 C44 C43 121.6(4)
C46 C45 C44 117.6(4)
C45 C46 C41 120.5(3)
C45 C46 N9 131.0(3)
N9 C46 C41 108.4(3)
N8 C47 C48 123.7(3)
N9 C47 C48 124.3(2)
N9 C47 N8 111.9(3)
N10 C48 C47 112.2(2)
C9 N2 C8 126.3(2)
C15 N2 C8 127.1(2)
C15 N2 C9 106.6(2)
C14 N3 Cd1 136.53(19)
C15 N3 C14 105.9(2)
C15 N3 Cd1 115.99(18)
C25 N5 C24 124.5(2)
C31 N5 C24 129.1(2)
C31 N5 C25 106.3(2)
C30 N6 Cd1 138.38(18)
C31 N6 C30 105.2(2)
C31 N6 Cd1 116.26(15)
C41 N8 C38 123.7(2)
C47 N8 C38 129.6(3)
C47 N8 C41 106.4(3)
C46 N9 Cd1 131.7(2)
C47 N9 C46 107.1(2)
C47 N9 Cd1 118.13(19)
C16 N10 C32 109.13(19)
C16 N10 Cd1 102.97(15)
C32 N10 Cd1 110.32(15)
C48 N10 C16 114.1(2)
C48 N10 C32 112.2(2)
C48 N10 Cd1 107.69(16)
N3 Cd1 N6 98.29(7)
N3 Cd1 N10 68.56(7)
N3 Cd1 Cl1 106.26(6)
N3 Cd1 Cl2 85.66(6)
N6 Cd1 N10 65.70(6)
N6 Cd1 Cl2 159.98(6)
N9 Cd1 N3 139.26(9)
N9 Cd1 N6 74.89(8)
N9 Cd1 N10 72.25(8)
N9 Cd1 Cl1 114.14(7)
N9 Cd1 Cl2 89.27(6)
N10 Cd1 Cl2 98.15(4)
Cl1 Cd1 N6 93.43(5)
Cl1 Cd1 N10 156.54(5)
Cl1 Cd1 Cl2 104.34(3)

loop_
_geom_bond_atom_site_label_1
_geom_bond_atom_site_label_2
_geom_bond_distance
C1 C2 1.445(5)
C1 N1 1.151(5)
C2 C3 1.366(6)
C2 C7 1.384(6)
C3 C4 1.389(5)
C4 C5 1.389(5)
C5 C6 1.376(5)
C5 C8 1.506(4)
C6 C7 1.400(5)
C8 N2 1.460(3)
C9 C10 1.408(4)
C9 C14 1.393(4)
C9 N2 1.385(3)
C10 C11 1.365(5)
C11 C12 1.398(6)
C12 C13 1.383(5)
C13 C14 1.401(4)
C14 N3 1.391(3)
C15 C16 1.498(4)
C15 N2 1.368(3)
C15 N3 1.314(3)
C16 N10 1.474(3)
C17 C18 1.456(5)
C17 N4 1.139(5)
C18 C19 1.394(5)
C18 C23 1.380(4)
C19 C20 1.364(4)
C20 C21 1.401(3)
C21 C22 1.386(4)
C21 C24 1.496(4)
C22 C23 1.381(4)
C24 N5 1.476(3)
C25 C26 1.398(3)
C25 C30 1.405(4)
C25 N5 1.384(3)
C26 C27 1.390(4)
C27 C28 1.394(5)
C28 C29 1.383(4)
C29 C30 1.398(4)
C30 N6 1.402(3)
C31 C32 1.507(3)
C31 N5 1.366(3)
C31 N6 1.310(3)
C32 N10 1.482(3)
C33 C34 1.462(5)
C33 N7 1.124(5)
C34 C35 1.370(5)
C34 C40 1.383(5)
C35 C36 1.394(5)
C36 C37 1.379(4)
C37 C38 1.516(4)
C37 C39 1.380(4)
C38 N8 1.462(4)
C39 C40 1.372(4)
C41 C42 1.407(4)
C41 C46 1.401(4)
C41 N8 1.391(4)
C42 C43 1.365(6)
C43 C44 1.395(6)
C44 C45 1.393(6)
C45 C46 1.378(5)
C46 N9 1.386(4)
C47 C48 1.514(4)
C47 N8 1.376(3)
C47 N9 1.309(4)
C48 N10 1.465(3)
N3 Cd1 2.298(2)
N6 Cd1 2.564(2)
N9 Cd1 2.262(2)
N10 Cd1 2.604(2)
Cl1 Cd1 2.4844(8)
Cl2 Cd1 2.6374(7)
